data_2204010
loop_
_publ_author_name
'Yu, Zhifang'
'Gu, Xiuyan'
'Zhao, Bing'
'Li, Yan'

_publ_section_title
;
3-(3,4-Methylenedioxyphenyl)-1-phenyl-3-(p-toluenesulfonylamino)propan-1-one
;
_journal_issue 8
_journal_name_full 'Acta Crystallographica, Section E'
_journal_page_first o1357
_journal_page_last o1358
_journal_paper_doi 10.1107/S160053680401685X
_journal_volume 60
_journal_year 2004
_chemical_formula_iupac 'C23 H21 N O5 S'
_chemical_formula_moiety 'C23 H21 N O5 S'
_chemical_formula_sum 'C23 H21 N O5 S'
_chemical_formula_weight 423.48
_chemical_melting_point 397
_chemical_name_systematic
;
3-(3,4-methylenedioxyphenyl)-1-phenyl-3-(p-toluenesulfonylamino)propan-1-one
;
_space_group_IT_number 14
_symmetry_cell_setting monoclinic
_symmetry_space_group_name_Hall '-P 2yn'
_symmetry_space_group_name_H-M 'P 1 21/n 1'
_atom_sites_solution_hydrogens geom
_atom_sites_solution_primary direct
_atom_sites_solution_secondary difmap
_cell_angle_alpha 90.00
_cell_angle_beta 105.682(6)
_cell_angle_gamma 90.00
_cell_formula_units_Z 8
_cell_length_a 15.968(5)
_cell_length_b 12.342(4)
_cell_length_c 21.607(7)
_cell_measurement_reflns_used 796
_cell_measurement_temperature 293(2)
_cell_measurement_theta_max 21.65
_cell_measurement_theta_min 3.28
_cell_volume 4100(2)
_computing_cell_refinement SMART
_computing_data_collection 'SMART (Bruker, 1997) '
_computing_data_reduction SAINT
_computing_molecular_graphics 'SHELXTL (Bruker, 1997)'
_computing_publication_material SHELXTL
_computing_structure_refinement 'SHELXL97 (Sheldrick, 1997)'
_computing_structure_solution 'SHELXS97 (Sheldrick, 1997)'
_diffrn_ambient_temperature 293(2)
_diffrn_measured_fraction_theta_full 0.996
_diffrn_measured_fraction_theta_max 0.996
_diffrn_measurement_device_type 'Bruker SMART CCD area-detector'
_diffrn_measurement_method '\y and \w'
_diffrn_radiation_monochromator graphite
_diffrn_radiation_source 'fine-focus sealed tube'
_diffrn_radiation_type 'Mo K\a'
_diffrn_radiation_wavelength 0.71073
_diffrn_reflns_av_R_equivalents 0.0734
_diffrn_reflns_av_sigmaI/netI 0.1004
_diffrn_reflns_limit_h_max 20
_diffrn_reflns_limit_h_min -13
_diffrn_reflns_limit_k_max 15
_diffrn_reflns_limit_k_min -15
_diffrn_reflns_limit_l_max 16
_diffrn_reflns_limit_l_min -27
_diffrn_reflns_number 23196
_diffrn_reflns_theta_full 26.46
_diffrn_reflns_theta_max 26.46
_diffrn_reflns_theta_min 1.85
_diffrn_standards_decay_% 0
_diffrn_standards_interval_count 0
_diffrn_standards_interval_time 0
_diffrn_standards_number 0
_exptl_absorpt_coefficient_mu 0.194
_exptl_absorpt_correction_T_max 0.966
_exptl_absorpt_correction_T_min 0.951
_exptl_absorpt_correction_type multi-scan
_exptl_absorpt_process_details '(SADABS; Sheldrick, 1996)'
_exptl_crystal_colour yellow
_exptl_crystal_density_diffrn 1.372
_exptl_crystal_density_method 'not measured'
_exptl_crystal_description prism
_exptl_crystal_F_000 1776
_exptl_crystal_size_max 0.26
_exptl_crystal_size_mid 0.24
_exptl_crystal_size_min 0.18
_refine_diff_density_max 0.257
_refine_diff_density_min -0.290
_refine_ls_extinction_method none
_refine_ls_goodness_of_fit_ref 0.980
_refine_ls_hydrogen_treatment constr
_refine_ls_matrix_type full
_refine_ls_number_parameters 543
_refine_ls_number_reflns 8458
_refine_ls_number_restraints 0
_refine_ls_restrained_S_all 0.980
_refine_ls_R_factor_all 0.1640
_refine_ls_R_factor_gt 0.0615
_refine_ls_shift/su_max 0.002
_refine_ls_shift/su_mean 0.000
_refine_ls_structure_factor_coef Fsqd
_refine_ls_weighting_details 'w = 1/[\s^2^(Fo^2^)+(0.0583P)^2^+0.3065P] where P = (Fo^2^+2Fc^2^)/3'
_refine_ls_weighting_scheme calc
_refine_ls_wR_factor_gt 0.1175
_refine_ls_wR_factor_ref 0.1468
_reflns_number_gt 3849
_reflns_number_total 8458
_reflns_threshold_expression I>2\s(I)
_cod_data_source_file cv6340.cif
_cod_depositor_comments
;
The following automatic conversions were performed:
'_symmetry_cell_setting' value 'Monoclinic' changed to 'monoclinic'
according to '/home/saulius/struct/CIF-dictionaries/cif_core.dic'
dictionary named 'cif_core.dic' version 2.4.1 from 2010-06-29.

Automatic conversion script
Id: cif_fix_enum 1527 2010-12-29 10:47:43Z saulius 
;
_cod_original_sg_symbol_H-M 'P 21/n'
_cod_database_code 2204010

loop_
_symmetry_equiv_pos_as_xyz
'x, y, z'
'-x+1/2, y+1/2, -z+1/2'
'-x, -y, -z'
'x-1/2, -y-1/2, z-1/2'

loop_
_atom_site_label
_atom_site_fract_x
_atom_site_fract_y
_atom_site_fract_z
_atom_site_U_iso_or_equiv
_atom_site_adp_type
_atom_site_calc_flag
_atom_site_refinement_flags
_atom_site_occupancy
_atom_site_type_symbol
S1 0.07368(5) 0.33544(7) 0.04848(4) 0.0477(3) Uani d . 1 S
S2 0.57285(5) 0.83492(7) 0.02604(4) 0.0542(3) Uani d . 1 S
O1 0.05041(14) 0.36571(18) -0.01838(10) 0.0635(7) Uani d . 1 O
O2 0.04668(13) 0.23314(17) 0.06657(11) 0.0600(7) Uani d . 1 O
O3 -0.07545(14) 0.2821(2) 0.17577(13) 0.0748(8) Uani d . 1 O
O4 0.34584(14) 0.53347(18) 0.27424(13) 0.0719(8) Uani d . 1 O
O5 0.32689(14) 0.71521(17) 0.25292(12) 0.0650(7) Uani d . 1 O
O6 0.53627(15) 0.88317(19) -0.03591(11) 0.0729(8) Uani d . 1 O
O7 0.56711(14) 0.72135(17) 0.03300(13) 0.0734(8) Uani d . 1 O
O8 0.42252(15) 0.6965(2) 0.12456(14) 0.0818(9) Uani d . 1 O
O9 0.83865(14) 0.96593(18) 0.27777(13) 0.0742(8) Uani d . 1 O
O10 0.80402(14) 1.14483(18) 0.28915(12) 0.0717(8) Uani d . 1 O
N1 0.03255(15) 0.4300(2) 0.08251(12) 0.0481(7) Uani d . 1 N
H1 0.0021 0.4790 0.0582 0.058 Uiso calc R 1 H
N2 0.52336(15) 0.8956(2) 0.07242(13) 0.0536(8) Uani d . 1 N
H2 0.4838 0.9424 0.0559 0.064 Uiso calc R 1 H
C1 0.04332(18) 0.4385(2) 0.15214(15) 0.0431(8) Uani d . 1 C
H1A 0.0606 0.3671 0.1712 0.052 Uiso calc R 1 H
C2 0.11520(18) 0.5184(2) 0.18259(15) 0.0422(8) Uani d . 1 C
C3 0.19567(19) 0.4797(2) 0.21824(15) 0.0484(9) Uani d . 1 C
H3 0.2044 0.4063 0.2274 0.058 Uiso calc R 1 H
C4 0.26130(19) 0.5528(3) 0.23936(15) 0.0466(8) Uani d . 1 C
C5 0.3905(2) 0.6325(3) 0.27493(19) 0.0654(11) Uani d . 1 C
H5A 0.4287 0.6280 0.2470 0.079 Uiso calc R 1 H
H5B 0.4253 0.6487 0.3181 0.079 Uiso calc R 1 H
C6 0.2502(2) 0.6609(3) 0.22737(16) 0.0490(9) Uani d . 1 C
C7 0.1713(2) 0.7022(3) 0.19410(18) 0.0653(11) Uani d . 1 C
H7 0.1631 0.7762 0.1868 0.078 Uiso calc R 1 H
C8 0.1040(2) 0.6286(3) 0.17175(17) 0.0574(10) Uani d . 1 C
H8 0.0497 0.6542 0.1488 0.069 Uiso calc R 1 H
C9 -0.04472(18) 0.4660(2) 0.16245(17) 0.0507(9) Uani d . 1 C
H9A -0.0364 0.4940 0.2057 0.061 Uiso calc R 1 H
H9B -0.0720 0.5224 0.1325 0.061 Uiso calc R 1 H
C10 -0.1045(2) 0.3683(3) 0.15311(17) 0.0507(9) Uani d . 1 C
C11 -0.1981(2) 0.3793(3) 0.11828(16) 0.0458(8) Uani d . 1 C
C12 -0.2526(2) 0.2920(3) 0.11829(18) 0.0611(10) Uani d . 1 C
H12 -0.2303 0.2294 0.1406 0.073 Uiso calc R 1 H
C13 -0.3390(2) 0.2968(3) 0.0858(2) 0.0714(12) Uani d . 1 C
H13 -0.3748 0.2375 0.0864 0.086 Uiso calc R 1 H
C14 -0.3732(2) 0.3880(4) 0.05262(19) 0.0709(11) Uani d . 1 C
H14 -0.4317 0.3904 0.0299 0.085 Uiso calc R 1 H
C15 -0.3205(2) 0.4762(3) 0.05303(19) 0.0708(11) Uani d . 1 C
H15 -0.3437 0.5392 0.0315 0.085 Uiso calc R 1 H
C16 -0.2336(2) 0.4715(3) 0.08513(18) 0.0614(10) Uani d . 1 C
H16 -0.1983 0.5312 0.0845 0.074 Uiso calc R 1 H
C17 0.18722(19) 0.3397(3) 0.07862(15) 0.0434(8) Uani d . 1 C
C18 0.2314(2) 0.2483(3) 0.1047(2) 0.0721(12) Uani d . 1 C
H18 0.2016 0.1836 0.1051 0.086 Uiso calc R 1 H
C19 0.3203(2) 0.2527(3) 0.1304(2) 0.0907(15) Uani d . 1 C
H19 0.3498 0.1903 0.1481 0.109 Uiso calc R 1 H
C20 0.3662(2) 0.3460(4) 0.1305(2) 0.0723(12) Uani d . 1 C
C21 0.3212(2) 0.4363(3) 0.1044(2) 0.0730(12) Uani d . 1 C
H21 0.3511 0.5008 0.1043 0.088 Uiso calc R 1 H
C22 0.2314(2) 0.4342(3) 0.07801(18) 0.0650(11) Uani d . 1 C
H22 0.2019 0.4965 0.0601 0.078 Uiso calc R 1 H
C23 0.4634(2) 0.3501(4) 0.1606(3) 0.125(2) Uani d . 1 C
H23A 0.4885 0.4054 0.1400 0.187 Uiso calc R 1 H
H23B 0.4886 0.2812 0.1554 0.187 Uiso calc R 1 H
H23C 0.4748 0.3663 0.2056 0.187 Uiso calc R 1 H
C24 0.54375(19) 0.8734(3) 0.14196(16) 0.0510(9) Uani d . 1 C
H24 0.5677 0.7999 0.1493 0.061 Uiso calc R 1 H
C25 0.61130(19) 0.9508(2) 0.18120(15) 0.0442(8) Uani d . 1 C
C26 0.69418(19) 0.9126(3) 0.21171(16) 0.0503(9) Uani d . 1 C
H26 0.7083 0.8399 0.2092 0.060 Uiso calc R 1 H
C27 0.75394(19) 0.9844(3) 0.24525(16) 0.0479(9) Uani d . 1 C
C28 0.8739(2) 1.0695(3) 0.2988(2) 0.0817(13) Uani d . 1 C
H28A 0.9139 1.0916 0.2745 0.098 Uiso calc R 1 H
H28B 0.9054 1.0667 0.3439 0.098 Uiso calc R 1 H
C29 0.73308(19) 1.0911(3) 0.25113(16) 0.0485(9) Uani d . 1 C
C30 0.6532(2) 1.1316(3) 0.22271(17) 0.0543(9) Uani d . 1 C
H30 0.6399 1.2042 0.2266 0.065 Uiso calc R 1 H
C31 0.5918(2) 1.0589(3) 0.18720(16) 0.0507(9) Uani d . 1 C
H31 0.5362 1.0838 0.1670 0.061 Uiso calc R 1 H
C32 0.4592(2) 0.8748(3) 0.16141(18) 0.0669(11) Uani d . 1 C
H32A 0.4322 0.9455 0.1518 0.080 Uiso calc R 1 H
H32B 0.4718 0.8633 0.2074 0.080 Uiso calc R 1 H
C33 0.3957(2) 0.7880(3) 0.12655(18) 0.0603(10) Uani d . 1 C
C34 0.3034(2) 0.8154(3) 0.09566(17) 0.0530(9) Uani d . 1 C
C35 0.2644(2) 0.9113(3) 0.10846(18) 0.0660(11) Uani d . 1 C
H35 0.2975 0.9628 0.1359 0.079 Uiso calc R 1 H
C36 0.1770(2) 0.9299(3) 0.0806(2) 0.0755(12) Uani d . 1 C
H36 0.1515 0.9936 0.0897 0.091 Uiso calc R 1 H
C37 0.1278(2) 0.8553(3) 0.03999(19) 0.0774(12) Uani d . 1 C
H37 0.0689 0.8681 0.0214 0.093 Uiso calc R 1 H
C38 0.1654(2) 0.7611(3) 0.02657(19) 0.0719(12) Uani d . 1 C
H38 0.1319 0.7106 -0.0013 0.086 Uiso calc R 1 H
C39 0.2521(2) 0.7412(3) 0.05401(18) 0.0620(10) Uani d . 1 C
H39 0.2767 0.6771 0.0446 0.074 Uiso calc R 1 H
C40 0.6835(2) 0.8697(3) 0.05252(16) 0.0508(9) Uani d . 1 C
C41 0.7448(2) 0.7916(3) 0.0750(2) 0.0792(13) Uani d . 1 C
H41 0.7286 0.7192 0.0750 0.095 Uiso calc R 1 H
C42 0.8313(3) 0.8210(4) 0.0977(2) 0.0999(16) Uani d . 1 C
H42 0.8729 0.7674 0.1123 0.120 Uiso calc R 1 H
C43 0.8570(3) 0.9255(4) 0.0993(2) 0.0891(14) Uani d . 1 C
C44 0.7947(3) 1.0029(4) 0.0765(2) 0.0908(14) Uani d . 1 C
H44 0.8112 1.0752 0.0772 0.109 Uiso calc R 1 H
C45 0.7084(3) 0.9763(3) 0.05253(19) 0.0722(11) Uani d . 1 C
H45 0.6673 1.0299 0.0365 0.087 Uiso calc R 1 H
C46 0.9513(3) 0.9571(5) 0.1248(3) 0.153(3) Uani d . 1 C
H46A 0.9865 0.8930 0.1338 0.229 Uiso calc R 1 H
H46B 0.9588 0.9985 0.1635 0.229 Uiso calc R 1 H
H46C 0.9686 1.0000 0.0933 0.229 Uiso calc R 1 H

loop_
_atom_site_aniso_label
_atom_site_aniso_U_11
_atom_site_aniso_U_22
_atom_site_aniso_U_33
_atom_site_aniso_U_12
_atom_site_aniso_U_13
_atom_site_aniso_U_23
S1 0.0421(5) 0.0461(5) 0.0480(6) -0.0024(4) 0.0005(4) -0.0060(5)
S2 0.0502(5) 0.0471(5) 0.0554(6) 0.0034(4) -0.0027(5) -0.0074(5)
O1 0.0688(15) 0.0716(17) 0.0398(15) 0.0124(12) -0.0028(12) -0.0052(13)
O2 0.0509(14) 0.0468(14) 0.0743(18) -0.0118(11) 0.0032(13) -0.0066(12)
O3 0.0537(15) 0.0565(16) 0.112(2) 0.0045(12) 0.0186(15) 0.0262(16)
O4 0.0474(14) 0.0523(15) 0.094(2) -0.0025(11) -0.0185(13) 0.0076(14)
O5 0.0521(14) 0.0438(14) 0.0861(19) -0.0080(12) -0.0033(13) -0.0052(13)
O6 0.0820(18) 0.0720(17) 0.0503(17) 0.0195(13) -0.0069(13) -0.0060(14)
O7 0.0609(15) 0.0434(15) 0.101(2) -0.0024(11) -0.0047(14) -0.0133(14)
O8 0.0564(16) 0.0673(19) 0.115(3) -0.0120(14) 0.0113(16) -0.0066(17)
O9 0.0448(14) 0.0559(16) 0.101(2) 0.0020(12) -0.0170(13) -0.0030(14)
O10 0.0526(15) 0.0488(15) 0.095(2) -0.0106(12) -0.0127(14) -0.0090(14)
N1 0.0418(15) 0.0515(17) 0.0434(18) 0.0087(12) -0.0017(13) 0.0017(14)
N2 0.0376(15) 0.0599(18) 0.054(2) 0.0077(13) -0.0036(14) 0.0010(15)
C1 0.0393(18) 0.0439(19) 0.042(2) -0.0004(14) 0.0030(15) 0.0011(16)
C2 0.0389(18) 0.043(2) 0.041(2) -0.0008(15) 0.0042(15) 0.0042(16)
C3 0.048(2) 0.0372(18) 0.052(2) -0.0027(16) 0.0014(17) 0.0055(17)
C4 0.043(2) 0.047(2) 0.042(2) -0.0007(16) -0.0029(16) 0.0011(17)
C5 0.049(2) 0.051(2) 0.085(3) -0.0063(18) 0.000(2) -0.003(2)
C6 0.048(2) 0.040(2) 0.052(2) -0.0066(17) 0.0014(17) -0.0055(18)
C7 0.057(2) 0.038(2) 0.088(3) 0.0022(17) -0.002(2) 0.004(2)
C8 0.043(2) 0.045(2) 0.073(3) 0.0053(16) -0.0025(18) 0.0016(19)
C9 0.0438(19) 0.048(2) 0.059(2) 0.0002(16) 0.0115(17) -0.0004(18)
C10 0.046(2) 0.051(2) 0.058(2) 0.0040(17) 0.0188(18) 0.0029(19)
C11 0.0452(19) 0.045(2) 0.049(2) -0.0038(16) 0.0146(17) -0.0056(17)
C12 0.057(2) 0.059(2) 0.071(3) -0.0060(19) 0.023(2) 0.006(2)
C13 0.060(3) 0.072(3) 0.084(3) -0.024(2) 0.021(2) -0.004(2)
C14 0.046(2) 0.090(3) 0.071(3) -0.008(2) 0.006(2) -0.010(3)
C15 0.061(3) 0.060(3) 0.082(3) 0.009(2) 0.003(2) -0.001(2)
C16 0.051(2) 0.051(2) 0.077(3) -0.0020(17) 0.009(2) 0.000(2)
C17 0.0441(18) 0.0438(19) 0.041(2) -0.0027(16) 0.0094(15) -0.0015(17)
C18 0.046(2) 0.049(2) 0.115(4) -0.0019(17) 0.011(2) 0.001(2)
C19 0.054(3) 0.067(3) 0.143(5) 0.017(2) 0.012(3) 0.011(3)
C20 0.044(2) 0.088(3) 0.084(3) 0.001(2) 0.014(2) -0.012(3)
C21 0.058(3) 0.071(3) 0.094(3) -0.025(2) 0.026(2) -0.007(2)
C22 0.056(2) 0.057(2) 0.081(3) -0.0051(19) 0.016(2) 0.012(2)
C23 0.041(2) 0.146(5) 0.176(5) -0.001(3) 0.012(3) -0.027(4)
C24 0.043(2) 0.050(2) 0.052(2) -0.0093(15) -0.0004(17) 0.0038(18)
C25 0.0398(19) 0.044(2) 0.043(2) -0.0088(15) 0.0021(16) 0.0019(16)
C26 0.046(2) 0.0384(19) 0.059(2) -0.0015(16) 0.0021(18) 0.0016(17)
C27 0.0396(19) 0.044(2) 0.054(2) -0.0032(15) 0.0019(17) 0.0044(18)
C28 0.050(2) 0.068(3) 0.110(4) -0.008(2) -0.009(2) -0.005(3)
C29 0.041(2) 0.046(2) 0.052(2) -0.0117(16) 0.0005(17) 0.0033(17)
C30 0.051(2) 0.0364(19) 0.069(3) -0.0036(16) 0.0054(19) 0.0031(18)
C31 0.0388(18) 0.049(2) 0.058(2) -0.0027(16) 0.0016(17) 0.0051(18)
C32 0.050(2) 0.077(3) 0.069(3) -0.0268(19) 0.008(2) -0.017(2)
C33 0.056(2) 0.062(3) 0.065(3) -0.020(2) 0.020(2) -0.008(2)
C34 0.047(2) 0.060(2) 0.052(2) -0.0205(18) 0.0138(18) -0.0053(19)
C35 0.066(3) 0.064(3) 0.064(3) -0.021(2) 0.010(2) -0.018(2)
C36 0.060(3) 0.070(3) 0.089(3) -0.002(2) 0.007(2) -0.024(2)
C37 0.056(2) 0.088(3) 0.080(3) -0.009(2) 0.004(2) -0.020(3)
C38 0.050(2) 0.087(3) 0.074(3) -0.020(2) 0.009(2) -0.031(2)
C39 0.057(2) 0.065(2) 0.066(3) -0.0186(19) 0.019(2) -0.021(2)
C40 0.053(2) 0.048(2) 0.050(2) -0.0008(17) 0.0126(18) -0.0063(18)
C41 0.055(2) 0.051(2) 0.119(4) 0.0043(19) 0.003(2) -0.012(2)
C42 0.050(3) 0.099(4) 0.138(5) 0.013(2) 0.004(3) -0.031(3)
C43 0.060(3) 0.105(4) 0.110(4) -0.026(3) 0.037(3) -0.034(3)
C44 0.089(3) 0.076(3) 0.119(4) -0.034(3) 0.048(3) -0.014(3)
C45 0.077(3) 0.057(3) 0.086(3) -0.005(2) 0.028(2) 0.012(2)
C46 0.064(3) 0.204(6) 0.190(6) -0.058(3) 0.034(4) -0.065(5)

loop_
_atom_type_symbol
_atom_type_description
_atom_type_scat_dispersion_real
_atom_type_scat_dispersion_imag
_atom_type_scat_source
C C 0.0033 0.0016
; International Tables
Vol. C, Tables 4.2.6.8 and 6.1.1.4
;
H H 0.0000 0.0000
; International Tables
Vol. C, Tables 4.2.6.8 and 6.1.1.4
;
N N 0.0061 0.0033
; International Tables
Vol. C, Tables 4.2.6.8 and 6.1.1.4
;
O O 0.0106 0.0060
; International Tables
Vol. C, Tables 4.2.6.8 and 6.1.1.4
;
S S 0.1246 0.1234
; International Tables
Vol. C, Tables 4.2.6.8 and 6.1.1.4
;

loop_
_geom_angle_atom_site_label_1
_geom_angle_atom_site_label_2
_geom_angle_atom_site_label_3
_geom_angle
_geom_angle_publ_flag
O2 S1 O1 119.38(14) yes
O2 S1 N1 109.04(14) yes
O1 S1 N1 104.09(13) yes
O2 S1 C17 106.52(14) yes
O1 S1 C17 108.98(15) yes
N1 S1 C17 108.46(14) yes
O7 S2 O6 119.19(15) yes
O7 S2 N2 109.63(16) yes
O6 S2 N2 103.99(14) yes
O7 S2 C40 107.21(15) yes
O6 S2 C40 108.78(16) yes
N2 S2 C40 107.56(15) yes
C4 O4 C5 105.8(2) ?
C6 O5 C5 105.2(2) ?
C27 O9 C28 105.4(2) ?
C29 O10 C28 105.0(2) ?
C1 N1 S1 124.7(2) ?
C1 N1 H1 117.7 ?
S1 N1 H1 117.7 ?
C24 N2 S2 122.3(2) ?
C24 N2 H2 118.8 ?
S2 N2 H2 118.8 ?
N1 C1 C9 108.0(2) ?
N1 C1 C2 110.8(3) ?
C9 C1 C2 114.3(3) ?
N1 C1 H1A 107.9 ?
C9 C1 H1A 107.9 ?
C2 C1 H1A 107.9 ?
C8 C2 C3 119.2(3) ?
C8 C2 C1 121.1(3) ?
C3 C2 C1 119.5(3) ?
C4 C3 C2 118.0(3) ?
C4 C3 H3 121.0 ?
C2 C3 H3 121.0 ?
C6 C4 C3 122.4(3) ?
C6 C4 O4 109.4(3) ?
C3 C4 O4 128.2(3) ?
O4 C5 O5 107.7(2) ?
O4 C5 H5A 110.2 ?
O5 C5 H5A 110.2 ?
O4 C5 H5B 110.2 ?
O5 C5 H5B 110.2 ?
H5A C5 H5B 108.5 ?
C4 C6 C7 121.3(3) ?
C4 C6 O5 110.2(3) ?
C7 C6 O5 128.5(3) ?
C6 C7 C8 117.0(3) ?
C6 C7 H7 121.5 ?
C8 C7 H7 121.5 ?
C2 C8 C7 122.1(3) ?
C2 C8 H8 119.0 ?
C7 C8 H8 119.0 ?
C10 C9 C1 112.1(3) ?
C10 C9 H9A 109.2 ?
C1 C9 H9A 109.2 ?
C10 C9 H9B 109.2 ?
C1 C9 H9B 109.2 ?
H9A C9 H9B 107.9 ?
O3 C10 C11 120.6(3) ?
O3 C10 C9 119.0(3) ?
C11 C10 C9 120.3(3) ?
C16 C11 C12 118.0(3) ?
C16 C11 C10 123.6(3) ?
C12 C11 C10 118.3(3) ?
C13 C12 C11 120.9(4) ?
C13 C12 H12 119.6 ?
C11 C12 H12 119.6 ?
C14 C13 C12 120.6(3) ?
C14 C13 H13 119.7 ?
C12 C13 H13 119.7 ?
C13 C14 C15 119.5(3) ?
C13 C14 H14 120.3 ?
C15 C14 H14 120.3 ?
C16 C15 C14 120.2(4) ?
C16 C15 H15 119.9 ?
C14 C15 H15 119.9 ?
C15 C16 C11 120.9(3) ?
C15 C16 H16 119.5 ?
C11 C16 H16 119.5 ?
C22 C17 C18 119.8(3) ?
C22 C17 S1 120.5(3) ?
C18 C17 S1 119.6(3) ?
C17 C18 C19 119.5(3) ?
C17 C18 H18 120.2 ?
C19 C18 H18 120.2 ?
C20 C19 C18 121.9(4) ?
C20 C19 H19 119.1 ?
C18 C19 H19 119.1 ?
C21 C20 C19 117.8(3) ?
C21 C20 C23 121.0(4) ?
C19 C20 C23 121.2(4) ?
C20 C21 C22 121.6(3) ?
C20 C21 H21 119.2 ?
C22 C21 H21 119.2 ?
C17 C22 C21 119.3(3) ?
C17 C22 H22 120.3 ?
C21 C22 H22 120.3 ?
C20 C23 H23A 109.5 ?
C20 C23 H23B 109.5 ?
H23A C23 H23B 109.5 ?
C20 C23 H23C 109.5 ?
H23A C23 H23C 109.5 ?
H23B C23 H23C 109.5 ?
N2 C24 C25 112.4(3) ?
N2 C24 C32 108.2(3) ?
C25 C24 C32 112.9(3) ?
N2 C24 H24 107.7 ?
C25 C24 H24 107.7 ?
C32 C24 H24 107.7 ?
C31 C25 C26 119.4(3) ?
C31 C25 C24 121.0(3) ?
C26 C25 C24 119.5(3) ?
C27 C26 C25 118.2(3) ?
C27 C26 H26 120.9 ?
C25 C26 H26 120.9 ?
C26 C27 O9 128.4(3) ?
C26 C27 C29 121.5(3) ?
O9 C27 C29 110.1(3) ?
O9 C28 O10 108.3(3) ?
O9 C28 H28A 110.0 ?
O10 C28 H28A 110.0 ?
O9 C28 H28B 110.0 ?
O10 C28 H28B 110.0 ?
H28A C28 H28B 108.4 ?
C30 C29 C27 122.4(3) ?
C30 C29 O10 128.0(3) ?
C27 C29 O10 109.7(3) ?
C29 C30 C31 116.6(3) ?
C29 C30 H30 121.7 ?
C31 C30 H30 121.7 ?
C25 C31 C30 121.9(3) ?
C25 C31 H31 119.0 ?
C30 C31 H31 119.0 ?
C24 C32 C33 112.1(3) ?
C24 C32 H32A 109.2 ?
C33 C32 H32A 109.2 ?
C24 C32 H32B 109.2 ?
C33 C32 H32B 109.2 ?
H32A C32 H32B 107.9 ?
O8 C33 C34 120.9(3) ?
O8 C33 C32 118.5(3) ?
C34 C33 C32 120.5(3) ?
C39 C34 C35 118.1(3) ?
C39 C34 C33 118.8(3) ?
C35 C34 C33 123.0(3) ?
C36 C35 C34 120.4(3) ?
C36 C35 H35 119.8 ?
C34 C35 H35 119.8 ?
C37 C36 C35 120.4(4) ?
C37 C36 H36 119.8 ?
C35 C36 H36 119.8 ?
C36 C37 C38 119.8(4) ?
C36 C37 H37 120.1 ?
C38 C37 H37 120.1 ?
C39 C38 C37 120.5(3) ?
C39 C38 H38 119.7 ?
C37 C38 H38 119.7 ?
C38 C39 C34 120.8(4) ?
C38 C39 H39 119.6 ?
C34 C39 H39 119.6 ?
C41 C40 C45 119.7(3) ?
C41 C40 S2 120.3(3) ?
C45 C40 S2 120.0(3) ?
C40 C41 C42 119.4(4) ?
C40 C41 H41 120.3 ?
C42 C41 H41 120.3 ?
C43 C42 C41 121.8(4) ?
C43 C42 H42 119.1 ?
C41 C42 H42 119.1 ?
C42 C43 C44 118.0(4) ?
C42 C43 C46 121.5(5) ?
C44 C43 C46 120.5(5) ?
C43 C44 C45 121.7(4) ?
C43 C44 H44 119.1 ?
C45 C44 H44 119.1 ?
C44 C45 C40 119.3(4) ?
C44 C45 H45 120.4 ?
C40 C45 H45 120.4 ?
C43 C46 H46A 109.5 ?
C43 C46 H46B 109.5 ?
H46A C46 H46B 109.5 ?
C43 C46 H46C 109.5 ?
H46A C46 H46C 109.5 ?
H46B C46 H46C 109.5 ?

loop_
_geom_bond_atom_site_label_1
_geom_bond_atom_site_label_2
_geom_bond_distance
_geom_bond_publ_flag
S1 O2 1.423(2) yes
S1 O1 1.440(2) yes
S1 N1 1.611(3) yes
S1 C17 1.754(3) yes
S2 O7 1.415(2) yes
S2 O6 1.437(2) yes
S2 N2 1.618(3) yes
S2 C40 1.757(3) yes
O3 C10 1.210(4) yes
O4 C4 1.378(3) yes
O4 C5 1.413(4) yes
O5 C6 1.374(3) yes
O5 C5 1.427(4) yes
O8 C33 1.213(4) yes
O9 C27 1.364(3) yes
O9 C28 1.420(4) yes
O10 C29 1.377(3) yes
O10 C28 1.424(4) yes
N1 C1 1.471(4) yes
N1 H1 0.8600 ?
N2 C24 1.475(4) yes
N2 H2 0.8600 ?
C1 C9 1.520(4) ?
C1 C2 1.521(4) ?
C1 H1A 0.9800 ?
C2 C8 1.383(4) ?
C2 C3 1.392(4) ?
C3 C4 1.365(4) ?
C3 H3 0.9300 ?
C4 C6 1.361(4) ?
C5 H5A 0.9700 ?
C5 H5B 0.9700 ?
C6 C7 1.369(4) ?
C7 C8 1.391(4) ?
C7 H7 0.9300 ?
C8 H8 0.9300 ?
C9 C10 1.517(4) ?
C9 H9A 0.9700 ?
C9 H9B 0.9700 ?
C10 C11 1.486(4) ?
C11 C16 1.382(4) ?
C11 C12 1.386(4) ?
C12 C13 1.370(5) ?
C12 H12 0.9300 ?
C13 C14 1.367(5) ?
C13 H13 0.9300 ?
C14 C15 1.374(5) ?
C14 H14 0.9300 ?
C15 C16 1.374(4) ?
C15 H15 0.9300 ?
C16 H16 0.9300 ?
C17 C22 1.365(4) ?
C17 C18 1.369(4) ?
C18 C19 1.378(5) ?
C18 H18 0.9300 ?
C19 C20 1.364(5) ?
C19 H19 0.9300 ?
C20 C21 1.363(5) ?
C20 C23 1.513(5) ?
C21 C22 1.392(5) ?
C21 H21 0.9300 ?
C22 H22 0.9300 ?
C23 H23A 0.9600 ?
C23 H23B 0.9600 ?
C23 H23C 0.9600 ?
C24 C25 1.517(4) ?
C24 C32 1.519(4) ?
C24 H24 0.9800 ?
C25 C31 1.384(4) ?
C25 C26 1.392(4) ?
C26 C27 1.359(4) ?
C26 H26 0.9300 ?
C27 C29 1.372(4) ?
C28 H28A 0.9700 ?
C28 H28B 0.9700 ?
C29 C30 1.353(4) ?
C30 C31 1.396(4) ?
C30 H30 0.9300 ?
C31 H31 0.9300 ?
C32 C33 1.527(4) ?
C32 H32A 0.9700 ?
C32 H32B 0.9700 ?
C33 C34 1.483(5) ?
C34 C39 1.386(4) ?
C34 C35 1.399(5) ?
C35 C36 1.382(5) ?
C35 H35 0.9300 ?
C36 C37 1.365(5) ?
C36 H36 0.9300 ?
C37 C38 1.375(5) ?
C37 H37 0.9300 ?
C38 C39 1.372(5) ?
C38 H38 0.9300 ?
C39 H39 0.9300 ?
C40 C41 1.367(5) ?
C40 C45 1.374(4) ?
C41 C42 1.383(5) ?
C41 H41 0.9300 ?
C42 C43 1.351(6) ?
C42 H42 0.9300 ?
C43 C44 1.372(6) ?
C43 C46 1.508(5) ?
C44 C45 1.374(5) ?
C44 H44 0.9300 ?
C45 H45 0.9300 ?
C46 H46A 0.9600 ?
C46 H46B 0.9600 ?
C46 H46C 0.9600 ?

loop_
_geom_hbond_atom_site_label_D
_geom_hbond_atom_site_label_H
_geom_hbond_atom_site_label_A
_geom_hbond_site_symmetry_A
_geom_hbond_distance_DH
_geom_hbond_distance_HA
_geom_hbond_distance_DA
_geom_hbond_angle_DHA
_geom_hbond_publ_flag
N1 H1 O1 3_565 0.86 2.17 3.007(3) 163 yes
N2 H2 O6 3_675 0.86 2.20 2.929(4) 142 yes

loop_
_geom_torsion_atom_site_label_1
_geom_torsion_atom_site_label_2
_geom_torsion_atom_site_label_3
_geom_torsion_atom_site_label_4
_geom_torsion
_geom_torsion_publ_flag
O2 S1 N1 C1 55.2(3) yes
O1 S1 N1 C1 -176.3(2) yes
C17 S1 N1 C1 -60.4(3) yes
O7 S2 N2 C24 53.9(3) yes
O6 S2 N2 C24 -177.6(2) yes
C40 S2 N2 C24 -62.4(3) yes
S1 N1 C1 C9 -135.8(2) yes
S1 N1 C1 C2 98.4(3) yes
N1 C1 C2 C8 71.0(4) ?
C9 C1 C2 C8 -51.2(4) ?
N1 C1 C2 C3 -104.4(3) ?
C9 C1 C2 C3 133.4(3) ?
C8 C2 C3 C4 -2.0(5) ?
C1 C2 C3 C4 173.5(3) ?
C2 C3 C4 C6 0.8(5) ?
C2 C3 C4 O4 -179.0(3) ?
C5 O4 C4 C6 -8.8(4) ?
C5 O4 C4 C3 171.0(4) ?
C4 O4 C5 O5 13.1(4) ?
C6 O5 C5 O4 -12.5(4) ?
C3 C4 C6 C7 1.1(6) ?
O4 C4 C6 C7 -179.1(3) ?
C3 C4 C6 O5 -178.8(3) ?
O4 C4 C6 O5 1.0(4) ?
C5 O5 C6 C4 7.2(4) ?
C5 O5 C6 C7 -172.8(4) ?
C4 C6 C7 C8 -1.7(6) ?
O5 C6 C7 C8 178.3(3) ?
C3 C2 C8 C7 1.5(5) ?
C1 C2 C8 C7 -173.9(3) ?
C6 C7 C8 C2 0.3(6) ?
N1 C1 C9 C10 76.6(3) yes
C2 C1 C9 C10 -159.7(3) ?
C1 C9 C10 O3 43.3(4) yes
C1 C9 C10 C11 -138.5(3) yes
O3 C10 C11 C16 -172.5(4) ?
C9 C10 C11 C16 9.3(5) ?
O3 C10 C11 C12 6.7(5) ?
C9 C10 C11 C12 -171.5(3) ?
C16 C11 C12 C13 0.6(5) ?
C10 C11 C12 C13 -178.6(3) ?
C11 C12 C13 C14 0.1(6) ?
C12 C13 C14 C15 -1.3(6) ?
C13 C14 C15 C16 1.8(6) ?
C14 C15 C16 C11 -1.1(6) ?
C12 C11 C16 C15 -0.2(5) ?
C10 C11 C16 C15 179.0(4) ?
O2 S1 C17 C22 -169.6(3) ?
O1 S1 C17 C22 60.4(3) ?
N1 S1 C17 C22 -52.3(3) ?
O2 S1 C17 C18 8.4(3) ?
O1 S1 C17 C18 -121.6(3) ?
N1 S1 C17 C18 125.7(3) ?
C22 C17 C18 C19 0.2(6) ?
S1 C17 C18 C19 -177.8(3) ?
C17 C18 C19 C20 -0.1(7) ?
C18 C19 C20 C21 0.2(7) ?
C18 C19 C20 C23 178.2(4) ?
C19 C20 C21 C22 -0.4(7) ?
C23 C20 C21 C22 -178.4(4) ?
C18 C17 C22 C21 -0.4(6) ?
S1 C17 C22 C21 177.6(3) ?
C20 C21 C22 C17 0.5(6) ?
S2 N2 C24 C25 93.1(3) yes
S2 N2 C24 C32 -141.7(2) yes
N2 C24 C25 C31 69.9(4) ?
C32 C24 C25 C31 -52.8(4) ?
N2 C24 C25 C26 -110.2(3) ?
C32 C24 C25 C26 127.1(3) ?
C31 C25 C26 C27 -1.6(5) ?
C24 C25 C26 C27 178.4(3) ?
C25 C26 C27 O9 -178.9(3) ?
C25 C26 C27 C29 2.3(5) ?
C28 O9 C27 C26 174.5(4) ?
C28 O9 C27 C29 -6.5(4) ?
C27 O9 C28 O10 11.6(4) ?
C29 O10 C28 O9 -12.3(4) ?
C26 C27 C29 C30 -1.9(6) ?
O9 C27 C29 C30 179.1(3) ?
C26 C27 C29 O10 177.8(3) ?
O9 C27 C29 O10 -1.2(4) ?
C28 O10 C29 C30 -172.0(4) ?
C28 O10 C29 C27 8.3(4) ?
C27 C29 C30 C31 0.7(5) ?
O10 C29 C30 C31 -179.0(3) ?
C26 C25 C31 C30 0.5(5) ?
C24 C25 C31 C30 -179.5(3) ?
C29 C30 C31 C25 0.0(5) ?
N2 C24 C32 C33 61.2(4) ?
C25 C24 C32 C33 -173.8(3) ?
C24 C32 C33 O8 47.5(5) ?
C24 C32 C33 C34 -132.2(3) ?
O8 C33 C34 C39 -12.4(6) ?
C32 C33 C34 C39 167.4(3) ?
O8 C33 C34 C35 165.0(4) ?
C32 C33 C34 C35 -15.2(5) ?
C39 C34 C35 C36 0.7(6) ?
C33 C34 C35 C36 -176.7(4) ?
C34 C35 C36 C37 -0.5(6) ?
C35 C36 C37 C38 -0.1(7) ?
C36 C37 C38 C39 0.4(7) ?
C37 C38 C39 C34 -0.1(6) ?
C35 C34 C39 C38 -0.4(6) ?
C33 C34 C39 C38 177.1(3) ?
O7 S2 C40 C41 -0.5(4) ?
O6 S2 C40 C41 -130.7(3) ?
N2 S2 C40 C41 117.3(3) ?
O7 S2 C40 C45 -178.6(3) ?
O6 S2 C40 C45 51.3(3) ?
N2 S2 C40 C45 -60.7(3) ?
C45 C40 C41 C42 0.3(6) ?
S2 C40 C41 C42 -177.8(3) ?
C40 C41 C42 C43 1.0(8) ?
C41 C42 C43 C44 -1.1(8) ?
C41 C42 C43 C46 179.3(5) ?
C42 C43 C44 C45 -0.1(8) ?
C46 C43 C44 C45 179.6(4) ?
C43 C44 C45 C40 1.3(7) ?
C41 C40 C45 C44 -1.4(6) ?
S2 C40 C45 C44 176.7(3) ?
